data_1529883
loop_
_publ_author_name
'Cheng, Guolin'
'Weng, Yunxiang'
'Yang, Xifa'
'Cui, Xiuling'

_publ_section_title
;
 Base-Promoted N-Pyridylation of Heteroarenes Using N-Propargyl Enaminones
 as Equivalents of Pyridine Scaffolds.
;
_journal_issue 15
_journal_name_full 'Organic letters'
_journal_page_first 3790
_journal_page_last 3793
_journal_paper_doi 10.1021/acs.orglett.5b01733
_journal_volume 17
_journal_year 2015
_chemical_formula_moiety 'C19 H17 N O2'
_chemical_formula_sum 'C19 H17 N O2'
_chemical_formula_weight 291.33
_space_group_crystal_system orthorhombic
_space_group_IT_number 19
_space_group_name_Hall 'P 2ac 2ab'
_space_group_name_H-M_alt 'P 21 21 21'
_symmetry_space_group_name_Hall 'P 2ac 2ab'
_symmetry_space_group_name_H-M 'P 21 21 21'
_atom_sites_solution_hydrogens geom
_atom_sites_solution_primary direct
_audit_creation_date 2015-07-13
_audit_creation_method
;
Olex2 1.2
(compiled 2015.01.26 svn.r3150 for OlexSys, GUI svn.r4998)
;
_cell_angle_alpha 90
_cell_angle_beta 90
_cell_angle_gamma 90
_cell_formula_units_Z 4
_cell_length_a 7.3862(3)
_cell_length_b 11.9598(5)
_cell_length_c 17.2782(7)
_cell_measurement_reflns_used 3742
_cell_measurement_temperature 291(2)
_cell_measurement_theta_max 72.3710
_cell_measurement_theta_min 5.1040
_cell_volume 1526.31(11)
_computing_cell_refinement
;
CrysAlisPro, Agilent Technologies,
Version 1.171.36.28 (release 01-02-2013 CrysAlis171 .NET)
(compiled Feb  1 2013,16:14:44)
;
_computing_data_collection
;
CrysAlisPro, Agilent Technologies,
Version 1.171.36.28 (release 01-02-2013 CrysAlis171 .NET)
(compiled Feb  1 2013,16:14:44)
;
_computing_data_reduction
;
CrysAlisPro, Agilent Technologies,
Version 1.171.36.28 (release 01-02-2013 CrysAlis171 .NET)
(compiled Feb  1 2013,16:14:44)
;
_computing_molecular_graphics 'Olex2 (Dolomanov et al., 2009)'
_computing_publication_material 'Olex2 (Dolomanov et al., 2009)'
_computing_structure_refinement 'ShelXL (Sheldrick, 2008)'
_computing_structure_solution 'ShelXS (Sheldrick, 2008)'
_diffrn_ambient_temperature 291.15
_diffrn_detector_area_resol_mean 16.2312
_diffrn_measured_fraction_theta_full 0.999
_diffrn_measured_fraction_theta_max 0.999
_diffrn_measurement_details
;
  1 omega    9.00   52.00   1.0000    1.0000
omega____ theta____ kappa____ phi______ frames
    -        0.0000   57.0000 -180.0000 43

  2 omega  -45.00   23.00   1.0000    1.0000
omega____ theta____ kappa____ phi______ frames
    -      -42.5000   37.0000  150.0000 68

  3 omega -111.00  -24.00   1.0000    1.0000
omega____ theta____ kappa____ phi______ frames
    -      -42.5000  -45.0000 -180.0000 87

  4 omega  -92.00  -63.00   1.0000    1.0000
omega____ theta____ kappa____ phi______ frames
    -      -42.5000  125.0000  -30.0000 29

  5 omega   42.00   87.00   1.0000    3.0000
omega____ theta____ kappa____ phi______ frames
    -      112.0000  -45.0000 -180.0000 45

  6 omega   46.00   87.00   1.0000    3.0000
omega____ theta____ kappa____ phi______ frames
    -      112.0000  -30.0000  -60.0000 41

  7 omega   54.00   80.00   1.0000    3.0000
omega____ theta____ kappa____ phi______ frames
    -      112.0000  -30.0000  -30.0000 26

  8 omega   50.00   83.00   1.0000    3.0000
omega____ theta____ kappa____ phi______ frames
    -      112.0000  -30.0000    0.0000 33

  9 omega   42.00   69.00   1.0000    3.0000
omega____ theta____ kappa____ phi______ frames
    -      112.0000  -94.0000 -180.0000 27

 10 omega   62.00   95.00   1.0000    3.0000
omega____ theta____ kappa____ phi______ frames
    -      112.0000  -94.0000 -150.0000 33

 11 omega   49.00   77.00   1.0000    3.0000
omega____ theta____ kappa____ phi______ frames
    -      112.0000  -30.0000  -90.0000 28

 12 omega   71.00  101.00   1.0000    3.0000
omega____ theta____ kappa____ phi______ frames
    -      112.0000  178.0000  -60.0000 30

 13 omega  -77.00  -32.00   1.0000    1.0000
omega____ theta____ kappa____ phi______ frames
    -        0.0000  178.0000 -120.0000 45

 14 omega  -17.00   26.00   1.0000    1.0000
omega____ theta____ kappa____ phi______ frames
    -       56.0000    0.0000  120.0000 43

 15 omega  -34.00   17.00   1.0000    1.0000
omega____ theta____ kappa____ phi______ frames
    -      -42.5000   37.0000  -90.0000 51

 16 omega   -1.00   25.00   1.0000    1.0000
omega____ theta____ kappa____ phi______ frames
    -       55.7033  -57.0000 -180.0000 26

 17 omega   38.00   64.00   1.0000    1.0000
omega____ theta____ kappa____ phi______ frames
    -       55.7033  -57.0000 -180.0000 26

 18 omega   42.00   82.00   1.0000    3.0000
omega____ theta____ kappa____ phi______ frames
    -      111.4066  -25.0000   60.0000 40

 19 omega   44.00   91.00   1.0000    3.0000
omega____ theta____ kappa____ phi______ frames
    -      111.4066 -111.0000 -180.0000 47

 20 omega   47.00   73.00   1.0000    3.0000
omega____ theta____ kappa____ phi______ frames
    -      111.4066  -25.0000   30.0000 26

 21 omega  113.00  145.00   1.0000    3.0000
omega____ theta____ kappa____ phi______ frames
    -      111.4066  -91.0000    0.0000 32

 22 omega   44.00   85.00   1.0000    3.0000
omega____ theta____ kappa____ phi______ frames
    -      111.4066  -91.0000    0.0000 41

 23 omega   52.00   78.00   1.0000    3.0000
omega____ theta____ kappa____ phi______ frames
    -      112.0000 -111.0000  150.0000 26

 24 omega   88.00  114.00   1.0000    3.0000
omega____ theta____ kappa____ phi______ frames
    -      112.0000 -111.0000  150.0000 26

 25 omega   45.00   87.00   1.0000    3.0000
omega____ theta____ kappa____ phi______ frames
    -      112.0000  -25.0000 -180.0000 42

 26 omega   58.00   84.00   1.0000    3.0000
omega____ theta____ kappa____ phi______ frames
    -      112.0000 -111.0000 -150.0000 26

 27 omega   85.00  111.00   1.0000    3.0000
omega____ theta____ kappa____ phi______ frames
    -      112.0000 -111.0000 -150.0000 26

 28 omega  150.00  176.00   1.0000    3.0000
omega____ theta____ kappa____ phi______ frames
    -      112.0000  111.0000   30.0000 26

 29 omega   44.00   70.00   1.0000    3.0000
omega____ theta____ kappa____ phi______ frames
    -      112.0000  -50.0000  -90.0000 26

 30 omega   79.00  104.00   1.0000    3.0000
omega____ theta____ kappa____ phi______ frames
    -      112.0000  -50.0000  -90.0000 25

 31 omega   53.00   85.00   1.0000    3.0000
omega____ theta____ kappa____ phi______ frames
    -      112.0000  -63.0000 -180.0000 32

 32 omega  102.00  129.00   1.0000    3.0000
omega____ theta____ kappa____ phi______ frames
    -      112.0000   63.0000  -60.0000 27

 33 omega  146.00  172.00   1.0000    3.0000
omega____ theta____ kappa____ phi______ frames
    -      112.0000   63.0000  -60.0000 26

 34 omega   64.00   93.00   1.0000    3.0000
omega____ theta____ kappa____ phi______ frames
    -      112.0000  -25.0000  -90.0000 29

 35 omega   52.00   77.00   1.0000    3.0000
omega____ theta____ kappa____ phi______ frames
    -      112.0000  -25.0000  120.0000 25

 36 omega  110.00  164.00   1.0000    3.0000
omega____ theta____ kappa____ phi______ frames
    -      112.0000   50.0000 -150.0000 54

 37 omega   64.00   90.00   1.0000    3.0000
omega____ theta____ kappa____ phi______ frames
    -      112.0000  -63.0000 -150.0000 26

 38 omega   99.00  124.00   1.0000    3.0000
omega____ theta____ kappa____ phi______ frames
    -      112.0000  -63.0000 -150.0000 25

 39 omega   91.00  117.00   1.0000    3.0000
omega____ theta____ kappa____ phi______ frames
    -      112.0000   77.0000 -120.0000 26

 40 omega  131.00  158.00   1.0000    3.0000
omega____ theta____ kappa____ phi______ frames
    -      112.0000   77.0000 -120.0000 27

 41 omega   91.00  117.00   1.0000    3.0000
omega____ theta____ kappa____ phi______ frames
    -      112.0000  -91.0000  -60.0000 26

 42 omega  117.00  148.00   1.0000    3.0000
omega____ theta____ kappa____ phi______ frames
    -      112.0000  -12.0000 -180.0000 31
;
_diffrn_measurement_device_type 'Xcalibur, Eos, Gemini'
_diffrn_measurement_method '\w scans'
_diffrn_orient_matrix_UB_11 0.0247089000
_diffrn_orient_matrix_UB_12 -0.1267752000
_diffrn_orient_matrix_UB_13 0.0118869000
_diffrn_orient_matrix_UB_21 0.0194153000
_diffrn_orient_matrix_UB_22 0.0185906000
_diffrn_orient_matrix_UB_23 0.0878330000
_diffrn_orient_matrix_UB_31 -0.2061587000
_diffrn_orient_matrix_UB_32 -0.0134367000
_diffrn_orient_matrix_UB_33 0.0096843000
_diffrn_radiation_monochromator graphite
_diffrn_radiation_type CuK\a
_diffrn_radiation_wavelength 1.54184
_diffrn_reflns_av_R_equivalents 0.0227
_diffrn_reflns_av_unetI/netI 0.0247
_diffrn_reflns_laue_measured_fraction_full 0.999
_diffrn_reflns_laue_measured_fraction_max 0.999
_diffrn_reflns_limit_h_max 6
_diffrn_reflns_limit_h_min -9
_diffrn_reflns_limit_k_max 14
_diffrn_reflns_limit_k_min -14
_diffrn_reflns_limit_l_max 21
_diffrn_reflns_limit_l_min -20
_diffrn_reflns_number 9747
_diffrn_reflns_point_group_measured_fraction_full 0.999
_diffrn_reflns_point_group_measured_fraction_max 0.996
_diffrn_reflns_theta_full 67.684
_diffrn_reflns_theta_max 72.378
_diffrn_reflns_theta_min 4.496
_diffrn_source 'Enhance (Cu) X-ray Source'
_exptl_absorpt_coefficient_mu 0.655
_exptl_absorpt_correction_T_max 1.00000
_exptl_absorpt_correction_T_min 0.97117
_exptl_absorpt_correction_type multi-scan
_exptl_absorpt_process_details
;
CrysAlisPro, Agilent Technologies,
Version 1.171.36.28 (release 01-02-2013 CrysAlis171 .NET)
(compiled Feb  1 2013,16:14:44)
Empirical absorption correction using spherical harmonics,
 implemented in SCALE3 ABSPACK scaling algorithm.
;
_exptl_crystal_colour
;
;
_exptl_crystal_density_diffrn 1.268
_exptl_crystal_description prismatic
_exptl_crystal_F_000 616
_exptl_crystal_size_max 0.2
_exptl_crystal_size_mid 0.2
_exptl_crystal_size_min 0.18
_refine_diff_density_max 0.145
_refine_diff_density_min -0.134
_refine_diff_density_rms 0.026
_refine_ls_abs_structure_details
;
 Flack x determined using 1121 quotients [(I+)-(I-)]/[(I+)+(I-)]
 (Parsons, Flack and Wagner, Acta Cryst. B69 (2013) 249-259).
;
_refine_ls_abs_structure_Flack -0.05(14)
_refine_ls_extinction_coef 0.0066(9)
_refine_ls_extinction_expression Fc^*^=kFc[1+0.001xFc^2^\l^3^/sin(2\q)]^-1/4^
_refine_ls_extinction_method 'SHELXL-2014/7 (Sheldrick 2014'
_refine_ls_goodness_of_fit_ref 1.026
_refine_ls_hydrogen_treatment constr
_refine_ls_matrix_type full
_refine_ls_number_parameters 202
_refine_ls_number_reflns 3017
_refine_ls_number_restraints 0
_refine_ls_restrained_S_all 1.026
_refine_ls_R_factor_all 0.0374
_refine_ls_R_factor_gt 0.0348
_refine_ls_shift/su_max 0.000
_refine_ls_shift/su_mean 0.000
_refine_ls_structure_factor_coef Fsqd
_refine_ls_weighting_details 'w=1/[\s^2^(Fo^2^)+(0.0554P)^2^+0.0895P] where P=(Fo^2^+2Fc^2^)/3'
_refine_ls_weighting_scheme calc
_refine_ls_wR_factor_gt 0.0941
_refine_ls_wR_factor_ref 0.0973
_reflns_Friedel_coverage 0.720
_reflns_friedel_fraction_full 0.999
_reflns_friedel_fraction_max 0.993
_reflns_number_gt 2834
_reflns_number_total 3017
_reflns_threshold_expression 'I > 2\s(I)'
_cod_data_source_file ol5b01733_si_004.cif
_cod_data_source_block 20140348
_cod_original_cell_volume 1526.31(10)
_cod_database_code 1529883
_chemical_oxdiff_formula C20H20N2O4
_shelx_space_group_comment
;
The symmetry employed for this shelxl refinement is uniquely defined
by the following loop, which should always be used as a source of
symmetry information in preference to the above space-group names.
They are only intended as comments.
;
_shelx_estimated_absorpt_t_max 0.891
_shelx_estimated_absorpt_t_min 0.880
_reflns_odcompleteness_completeness 99.88
_reflns_odcompleteness_iscentric 1
_reflns_odcompleteness_theta 66.97
_olex2_refinement_description
;
1. Fixed Uiso
 At 1.2 times of:
  All C(H) groups
 At 1.5 times of:
  All C(H,H,H) groups
2.a Aromatic/amide H refined with riding coordinates:
 C1(H1), C2(H2), C3(H3), C4(H4), C5(H5), C8(H8), C11(H11), C14(H14), C15(H15),
 C17(H17), C18(H18)
2.b Idealised Me refined as rotating group:
 C12(H12A,H12B,H12C), C19(H19A,H19B,H19C)
;
_shelx_shelxl_version_number 2014/7
_olex2_computing_structure_refinement_long 'ShelXL (Sheldrick, 2008)'
_olex2_computing_structure_solution_long 'ShelXS (Sheldrick, 2008)'
_olex2_submission_special_instructions 'No special instructions were received'

loop_
_space_group_symop_operation_xyz
'x, y, z'
'-x+1/2, -y, z+1/2'
'x+1/2, -y+1/2, -z'
'-x, y+1/2, -z+1/2'

loop_
_atom_site_label
_atom_site_type_symbol
_atom_site_fract_x
_atom_site_fract_y
_atom_site_fract_z
_atom_site_U_iso_or_equiv
_atom_site_adp_type
_atom_site_occupancy
_atom_site_site_symmetry_order
_atom_site_calc_flag
_atom_site_refinement_flags_posn
O1 O 1.1044(2) 0.44952(12) 0.47609(9) 0.0531(4) Uani 1 1 d .
O2 O 1.0375(3) 0.92205(14) 0.31515(10) 0.0661(5) Uani 1 1 d .
N1 N 0.9184(3) 0.33119(16) 0.59697(11) 0.0609(5) Uani 1 1 d .
C1 C 0.8857(3) 0.3584(2) 0.75738(13) 0.0580(5) Uani 1 1 d .
H1 H 0.8478 0.2913 0.7356 0.070 Uiso 1 1 calc R
C2 C 0.8835(4) 0.3708(2) 0.83627(14) 0.0651(6) Uani 1 1 d .
H2 H 0.8449 0.3121 0.8674 0.078 Uiso 1 1 calc R
C3 C 0.9382(4) 0.4694(3) 0.86948(14) 0.0701(7) Uani 1 1 d .
H3 H 0.9346 0.4778 0.9230 0.084 Uiso 1 1 calc R
C4 C 0.9984(4) 0.5564(2) 0.82357(15) 0.0699(7) Uani 1 1 d .
H4 H 1.0368 0.6231 0.8459 0.084 Uiso 1 1 calc R
C5 C 1.0010(4) 0.5431(2) 0.74382(14) 0.0612(6) Uani 1 1 d .
H5 H 1.0420 0.6015 0.7129 0.073 Uiso 1 1 calc R
C6 C 0.9438(3) 0.44503(17) 0.70926(12) 0.0491(4) Uani 1 1 d .
C7 C 0.9388(3) 0.43101(17) 0.62349(12) 0.0489(4) Uani 1 1 d .
C8 C 0.9411(3) 0.53332(17) 0.57681(11) 0.0492(5) Uani 1 1 d .
H8 H 0.8900 0.5974 0.5981 0.059 Uiso 1 1 calc R
C9 C 1.0114(3) 0.54081(16) 0.50613(12) 0.0448(4) Uani 1 1 d .
C10 C 0.9809(3) 0.36318(18) 0.45999(13) 0.0558(5) Uani 1 1 d .
C11 C 0.9009(4) 0.31061(19) 0.51807(14) 0.0637(6) Uani 1 1 d .
H11 H 0.8232 0.2527 0.5044 0.076 Uiso 1 1 calc R
C12 C 0.9683(5) 0.3345(2) 0.37612(15) 0.0754(8) Uani 1 1 d .
H12A H 0.9313 0.3994 0.3475 0.113 Uiso 1 1 calc GR
H12B H 0.8811 0.2759 0.3690 0.113 Uiso 1 1 calc GR
H12C H 1.0844 0.3099 0.3579 0.113 Uiso 1 1 calc GR
C13 C 1.0139(3) 0.64105(16) 0.45657(10) 0.0420(4) Uani 1 1 d .
C14 C 0.9348(3) 0.74088(16) 0.48069(11) 0.0459(4) Uani 1 1 d .
H14 H 0.8777 0.7435 0.5286 0.055 Uiso 1 1 calc R
C15 C 0.9386(3) 0.83602(16) 0.43561(12) 0.0489(4) Uani 1 1 d .
H15 H 0.8844 0.9016 0.4530 0.059 Uiso 1 1 calc R
C16 C 1.0243(3) 0.83286(17) 0.36382(11) 0.0488(4) Uani 1 1 d .
C17 C 1.1047(3) 0.73504(18) 0.33899(11) 0.0530(5) Uani 1 1 d .
H17 H 1.1626 0.7330 0.2912 0.064 Uiso 1 1 calc R
C18 C 1.1000(3) 0.64028(17) 0.38452(11) 0.0489(4) Uani 1 1 d .
H18 H 1.1549 0.5750 0.3670 0.059 Uiso 1 1 calc R
C19 C 0.9693(4) 1.0270(2) 0.34015(18) 0.0716(7) Uani 1 1 d .
H19A H 0.9944 1.0826 0.3016 0.107 Uiso 1 1 calc GR
H19B H 1.0266 1.0477 0.3879 0.107 Uiso 1 1 calc GR
H19C H 0.8409 1.0216 0.3478 0.107 Uiso 1 1 calc GR

loop_
_atom_site_aniso_label
_atom_site_aniso_U_11
_atom_site_aniso_U_22
_atom_site_aniso_U_33
_atom_site_aniso_U_23
_atom_site_aniso_U_13
_atom_site_aniso_U_12
O1 0.0579(8) 0.0443(7) 0.0572(8) 0.0008(6) 0.0079(7) 0.0076(6)
O2 0.0877(12) 0.0560(9) 0.0546(8) 0.0152(7) 0.0047(8) -0.0043(9)
N1 0.0787(13) 0.0484(9) 0.0555(10) 0.0057(8) 0.0046(10) -0.0077(10)
C1 0.0633(12) 0.0535(11) 0.0571(11) 0.0117(10) 0.0036(10) -0.0008(10)
C2 0.0691(13) 0.0704(14) 0.0559(11) 0.0195(11) 0.0078(11) 0.0009(12)
C3 0.0766(15) 0.0886(17) 0.0451(10) 0.0062(12) 0.0017(11) 0.0114(14)
C4 0.0883(17) 0.0648(14) 0.0567(13) -0.0038(10) -0.0053(12) -0.0001(13)
C5 0.0780(14) 0.0534(11) 0.0523(11) 0.0074(10) 0.0017(11) -0.0045(11)
C6 0.0523(10) 0.0480(10) 0.0471(10) 0.0079(8) 0.0020(8) 0.0041(8)
C7 0.0525(10) 0.0463(10) 0.0478(10) 0.0060(8) 0.0022(8) 0.0008(9)
C8 0.0598(12) 0.0424(9) 0.0455(9) 0.0026(8) 0.0038(9) 0.0050(9)
C9 0.0461(9) 0.0424(9) 0.0460(9) -0.0003(7) 0.0007(7) 0.0016(7)
C10 0.0684(13) 0.0441(9) 0.0548(11) -0.0043(9) 0.0002(10) 0.0050(10)
C11 0.0837(16) 0.0472(11) 0.0601(12) -0.0043(10) -0.0016(12) -0.0094(11)
C12 0.104(2) 0.0648(14) 0.0572(13) -0.0120(11) 0.0010(14) 0.0090(15)
C13 0.0444(9) 0.0428(9) 0.0387(8) -0.0010(7) -0.0013(7) -0.0021(7)
C14 0.0528(10) 0.0472(9) 0.0376(8) -0.0002(8) 0.0037(8) 0.0008(8)
C15 0.0547(11) 0.0425(9) 0.0495(10) -0.0010(8) -0.0001(8) 0.0015(8)
C16 0.0535(10) 0.0489(10) 0.0440(9) 0.0072(8) -0.0046(8) -0.0084(8)
C17 0.0647(12) 0.0566(11) 0.0377(9) -0.0009(8) 0.0072(9) -0.0061(10)
C18 0.0565(10) 0.0469(9) 0.0433(9) -0.0040(8) 0.0041(8) 0.0016(9)
C19 0.0755(15) 0.0531(12) 0.0862(17) 0.0242(12) 0.0016(14) 0.0012(12)

loop_
_atom_type_symbol
_atom_type_description
_atom_type_scat_dispersion_real
_atom_type_scat_dispersion_imag
_atom_type_scat_source
C C 0.0181 0.0091 'International Tables Vol C Tables 4.2.6.8 and 6.1.1.4'
H H 0.0000 0.0000 'International Tables Vol C Tables 4.2.6.8 and 6.1.1.4'
N N 0.0311 0.0180 'International Tables Vol C Tables 4.2.6.8 and 6.1.1.4'
O O 0.0492 0.0322 'International Tables Vol C Tables 4.2.6.8 and 6.1.1.4'

loop_
_geom_angle_atom_site_label_1
_geom_angle_atom_site_label_2
_geom_angle_atom_site_label_3
_geom_angle
C9 O1 C10 109.25(17)
C16 O2 C19 118.64(19)
C7 N1 C11 121.57(19)
C2 C1 H1 119.5
C2 C1 C6 121.0(2)
C6 C1 H1 119.5
C1 C2 H2 119.8
C1 C2 C3 120.4(2)
C3 C2 H2 119.8
C2 C3 H3 119.9
C2 C3 C4 120.1(2)
C4 C3 H3 119.9
C3 C4 H4 120.4
C3 C4 C5 119.3(3)
C5 C4 H4 120.4
C4 C5 H5 119.3
C6 C5 C4 121.5(2)
C6 C5 H5 119.3
C1 C6 C7 120.0(2)
C5 C6 C1 117.8(2)
C5 C6 C7 122.14(19)
N1 C7 C6 117.43(17)
N1 C7 C8 125.42(19)
C8 C7 C6 116.91(17)
C7 C8 H8 117.8
C9 C8 C7 124.49(18)
C9 C8 H8 117.8
O1 C9 C13 114.55(16)
C8 C9 O1 118.86(18)
C8 C9 C13 126.41(18)
O1 C10 C12 113.7(2)
C11 C10 O1 119.3(2)
C11 C10 C12 126.8(2)
N1 C11 H11 115.9
C10 C11 N1 128.1(2)
C10 C11 H11 115.9
C10 C12 H12A 109.5
C10 C12 H12B 109.5
C10 C12 H12C 109.5
H12A C12 H12B 109.5
H12A C12 H12C 109.5
H12B C12 H12C 109.5
C14 C13 C9 121.20(16)
C14 C13 C18 117.57(17)
C18 C13 C9 121.20(18)
C13 C14 H14 119.0
C15 C14 C13 121.98(17)
C15 C14 H14 119.0
C14 C15 H15 120.3
C14 C15 C16 119.32(18)
C16 C15 H15 120.3
O2 C16 C15 124.1(2)
O2 C16 C17 116.17(19)
C17 C16 C15 119.69(18)
C16 C17 H17 119.7
C18 C17 C16 120.52(18)
C18 C17 H17 119.7
C13 C18 H18 119.5
C17 C18 C13 120.91(19)
C17 C18 H18 119.5
O2 C19 H19A 109.5
O2 C19 H19B 109.5
O2 C19 H19C 109.5
H19A C19 H19B 109.5
H19A C19 H19C 109.5
H19B C19 H19C 109.5

loop_
_geom_bond_atom_site_label_1
_geom_bond_atom_site_label_2
_geom_bond_distance
O1 C9 1.391(2)
O1 C10 1.406(3)
O2 C16 1.362(2)
O2 C19 1.419(3)
N1 C7 1.288(3)
N1 C11 1.391(3)
C1 H1 0.9300
C1 C2 1.371(3)
C1 C6 1.396(3)
C2 H2 0.9300
C2 C3 1.372(4)
C3 H3 0.9300
C3 C4 1.381(4)
C4 H4 0.9300
C4 C5 1.387(3)
C5 H5 0.9300
C5 C6 1.382(3)
C6 C7 1.492(3)
C7 C8 1.466(3)
C8 H8 0.9300
C8 C9 1.330(3)
C9 C13 1.473(3)
C10 C11 1.324(4)
C10 C12 1.492(3)
C11 H11 0.9300
C12 H12A 0.9600
C12 H12B 0.9600
C12 H12C 0.9600
C13 C14 1.393(3)
C13 C18 1.398(3)
C14 H14 0.9300
C14 C15 1.379(3)
C15 H15 0.9300
C15 C16 1.393(3)
C16 C17 1.381(3)
C17 H17 0.9300
C17 C18 1.380(3)
C18 H18 0.9300
C19 H19A 0.9600
C19 H19B 0.9600
C19 H19C 0.9600

loop_
_geom_torsion_atom_site_label_1
_geom_torsion_atom_site_label_2
_geom_torsion_atom_site_label_3
_geom_torsion_atom_site_label_4
_geom_torsion
O1 C9 C13 C14 -176.55(18)
O1 C9 C13 C18 1.7(3)
O1 C10 C11 N1 1.9(4)
O2 C16 C17 C18 179.5(2)
N1 C7 C8 C9 -35.5(4)
C1 C2 C3 C4 -1.0(4)
C1 C6 C7 N1 -14.9(3)
C1 C6 C7 C8 159.8(2)
C2 C1 C6 C5 0.7(4)
C2 C1 C6 C7 -177.8(2)
C2 C3 C4 C5 0.7(5)
C3 C4 C5 C6 0.3(4)
C4 C5 C6 C1 -1.0(4)
C4 C5 C6 C7 177.5(2)
C5 C6 C7 N1 166.6(2)
C5 C6 C7 C8 -18.7(3)
C6 C1 C2 C3 0.3(4)
C6 C7 C8 C9 150.3(2)
C7 N1 C11 C10 35.4(4)
C7 C8 C9 O1 -6.3(3)
C7 C8 C9 C13 178.81(19)
C8 C9 C13 C14 -1.5(3)
C8 C9 C13 C18 176.8(2)
C9 O1 C10 C11 -69.2(3)
C9 O1 C10 C12 116.0(2)
C9 C13 C14 C15 178.89(19)
C9 C13 C18 C17 -178.8(2)
C10 O1 C9 C8 70.2(2)
C10 O1 C9 C13 -114.33(19)
C11 N1 C7 C6 176.0(2)
C11 N1 C7 C8 1.8(4)
C12 C10 C11 N1 175.9(3)
C13 C14 C15 C16 -0.2(3)
C14 C13 C18 C17 -0.5(3)
C14 C15 C16 O2 -179.3(2)
C14 C15 C16 C17 -0.3(3)
C15 C16 C17 C18 0.4(3)
C16 C17 C18 C13 0.0(3)
C18 C13 C14 C15 0.6(3)
C19 O2 C16 C15 3.7(3)
C19 O2 C16 C17 -175.3(2)
